data_4110855
loop_
_publ_author_name
'Curtis P. Berlinguette'
'R. H. Holm'

_publ_contact_author_address
;
      Department of Chemistry and Chemical Biology
      Harvard University
      12 Oxford Street
      Cambridge, MA 02138
      USA
;
_publ_contact_author_email holm@chemistry.harvard.edu
_publ_contact_author_fax '617 496-9289'
_publ_contact_author_name 'Richard H. Holm'
_publ_contact_author_phone '617 495-0853'
_publ_section_title
;
 Edge-Bridged Mo2Fe6S8 to PN-Type Mo2Fe6S9 Cluster Conversion: Structural
 Fate of the Attacking Sulfide/Selenide Nucleophile
;
_journal_name_full 'Journal of the American Chemical Society'
_journal_page_first 11993
_journal_page_last 12000
_journal_paper_doi 10.1021/ja063604x
_journal_volume 128
_journal_year 2006
_chemical_formula_moiety C53H98.5B2Fe6Mo2N20.5S8Se3
_chemical_formula_sum 'C53 H98.5 B2 Fe6 Mo2 N20.5 S8 Se3'
_chemical_formula_weight 2064.9
_chemical_name_common (Et4N)[5].5.5MeCN
_chemical_name_systematic
; 
 ? 
;
_space_group_IT_number 11
_symmetry_cell_setting monoclinic
_symmetry_space_group_name_Hall '-P 2yb'
_symmetry_space_group_name_H-M 'P 1 21/m 1'
_atom_sites_solution_hydrogens geom
_atom_sites_solution_primary direct
_atom_sites_solution_secondary difmap
_audit_creation_method SHELXL-97
_cell_angle_alpha 90.00
_cell_angle_beta 116.20(10)
_cell_angle_gamma 90.00
_cell_formula_units_Z 2
_cell_length_a 16.18(3)
_cell_length_b 17.74(2)
_cell_length_c 18.243(19)
_cell_measurement_reflns_used 22767
_cell_measurement_temperature 193(2)
_cell_measurement_theta_max 23.509
_cell_measurement_theta_min 2.703
_cell_volume 4698(12)
_computing_cell_refinement 'Bruker SMART'
_computing_data_collection 'Bruker SMART'
_computing_data_reduction 'Bruker SAINT'
_computing_molecular_graphics 'Bruker SHELXTL'
_computing_publication_material 'Bruker SHELXTL'
_computing_structure_refinement 'SHELXL-97 (Sheldrick, 1997)'
_computing_structure_solution 'SHELXS-97 (Sheldrick, 1990)'
_diffrn_ambient_temperature 193(2)
_diffrn_measured_fraction_theta_full 0.999
_diffrn_measured_fraction_theta_max 0.999
_diffrn_measurement_device_type 'CCD area detector'
_diffrn_measurement_method 'phi and omega scans'
_diffrn_radiation_monochromator graphite
_diffrn_radiation_source 'fine-focus sealed tube'
_diffrn_radiation_type MoK\a
_diffrn_radiation_wavelength 0.71073
_diffrn_reflns_av_R_equivalents 0.0594
_diffrn_reflns_av_sigmaI/netI 0.0484
_diffrn_reflns_limit_h_max 16
_diffrn_reflns_limit_h_min -16
_diffrn_reflns_limit_k_max 17
_diffrn_reflns_limit_k_min -17
_diffrn_reflns_limit_l_max 18
_diffrn_reflns_limit_l_min -18
_diffrn_reflns_number 22759
_diffrn_reflns_theta_full 20.82
_diffrn_reflns_theta_max 20.82
_diffrn_reflns_theta_min 1.24
_exptl_absorpt_coefficient_mu 2.536
_exptl_absorpt_correction_T_max 0.8229
_exptl_absorpt_correction_T_min 0.4458
_exptl_absorpt_correction_type multi-scan
_exptl_absorpt_process_details SADABS
_exptl_crystal_colour black
_exptl_crystal_density_diffrn 1.437
_exptl_crystal_description plate
_exptl_crystal_F_000 2024
_exptl_crystal_size_max 0.38
_exptl_crystal_size_mid 0.37
_exptl_crystal_size_min 0.08
_refine_diff_density_max 1.040
_refine_diff_density_min -0.479
_refine_diff_density_rms 0.124
_refine_ls_extinction_coef 0.00013(6)
_refine_ls_extinction_expression Fc^*^=kFc[1+0.001xFc^2^\l^3^/sin(2\q)]^-1/4^
_refine_ls_extinction_method SHELXL
_refine_ls_goodness_of_fit_ref 1.041
_refine_ls_hydrogen_treatment mixed
_refine_ls_matrix_type full
_refine_ls_number_parameters 618
_refine_ls_number_reflns 5124
_refine_ls_number_restraints 3
_refine_ls_restrained_S_all 1.041
_refine_ls_R_factor_all 0.0783
_refine_ls_R_factor_gt 0.0564
_refine_ls_shift/su_max 1.132
_refine_ls_shift/su_mean 0.006
_refine_ls_structure_factor_coef Fsqd
_refine_ls_weighting_details 'calc w=1/[\s^2^(Fo^2^)+(0.0808P)^2^+41.0939P] where P=(Fo^2^+2Fc^2^)/3'
_refine_ls_weighting_scheme calc
_refine_ls_wR_factor_gt 0.1541
_refine_ls_wR_factor_ref 0.1686
_reflns_number_gt 3923
_reflns_number_total 5124
_reflns_threshold_expression >2sigma(I)
_cod_data_source_file ja063604xsi20060523_110500_2.cif
_cod_data_source_block compound5
_cod_original_cell_volume 4700(11)
_cod_database_code 4110855

loop_
_symmetry_equiv_pos_as_xyz
'x, y, z'
'-x, y+1/2, -z'
'-x, -y, -z'
'x, -y-1/2, z'

loop_
_atom_site_label
_atom_site_type_symbol
_atom_site_fract_x
_atom_site_fract_y
_atom_site_fract_z
_atom_site_U_iso_or_equiv
_atom_site_adp_type
_atom_site_occupancy
_atom_site_symmetry_multiplicity
_atom_site_calc_flag
_atom_site_refinement_flags
_atom_site_disorder_assembly
_atom_site_disorder_group
Mo1 Mo 0.30276(9) 0.7500 0.48552(7) 0.0302(4) Uani 1 2 d S . .
Mo2 Mo 0.11058(9) 0.7500 0.03637(8) 0.0532(5) Uani 1 2 d S . .
Se1 Se 0.17743(12) 0.57133(10) 0.25891(10) 0.0482(8) Uani 0.497(8) 1 d P . -8
Se2 Se 0.55661(13) 0.7500 0.41137(14) 0.0782(7) Uani 1 2 d S . .
Se3 Se 0.44569(16) 0.72177(13) 0.15120(17) 0.0588(8) Uani 0.50 1 d P . .
Fe1 Fe 0.24723(10) 0.67234(8) 0.34346(8) 0.0347(4) Uani 1 1 d . . .
Fe2 Fe 0.40708(14) 0.7500 0.40559(12) 0.0311(5) Uani 1 2 d S . .
Fe3 Fe 0.17804(10) 0.67191(9) 0.17873(8) 0.0382(4) Uani 1 1 d . . .
Fe4 Fe 0.29158(15) 0.7500 0.13443(13) 0.0556(7) Uani 1 2 d S . .
S1 S 0.37420(19) 0.64463(15) 0.45702(15) 0.0376(7) Uani 1 1 d . . .
S2 S 0.1566(3) 0.7500 0.3746(2) 0.0425(10) Uani 1 2 d S . .
S3 S 0.0560(3) 0.7500 0.1357(2) 0.0394(10) Uani 1 2 d S . .
S4 S 0.2113(2) 0.6448(2) 0.07461(18) 0.0636(10) Uani 1 1 d . . .
S5 S 0.3017(2) 0.7500 0.2671(2) 0.0326(9) Uani 1 2 d S . .
S6 S 0.17743(12) 0.57133(10) 0.25891(10) 0.0482(8) Uani 0.503(8) 1 d P . -9
N1 N 0.2497(7) 0.6680(5) 0.5476(5) 0.049(2) Uani 1 1 d . . .
N2 N 0.2594(6) 0.6796(5) 0.6248(5) 0.047(2) Uani 1 1 d . . .
N3 N 0.4190(9) 0.7500 0.6104(7) 0.036(3) Uani 1 2 d S . .
N4 N 0.4056(9) 0.7500 0.6790(7) 0.040(3) Uani 1 2 d S . .
N5 N 0.0008(12) 0.6820(12) -0.0383(11) 0.029(6) Uiso 0.50 1 d P . -2
N6 N -0.0572(14) 0.6987(14) -0.1203(13) 0.048(6) Uiso 0.50 1 d P . -2
N7 N -0.0030(16) 0.6498(19) -0.0271(13) 0.043(7) Uiso 0.50 1 d P . -1
N8 N -0.0634(16) 0.6598(15) -0.1100(14) 0.050(6) Uiso 0.50 1 d P . -1
N9 N 0.1224(10) 0.7269(8) -0.0814(9) 0.039(5) Uiso 0.50 1 d P . .
N10 N 0.0455(12) 0.7203(9) -0.1542(11) 0.054(5) Uiso 0.50 1 d P . .
C1 C 0.213(3) 0.627(3) 0.641(3) 0.074(12) Uani 0.75 1 d P . -2
H1 H 0.2174 0.6167 0.6939 0.089 Uiso 0.75 1 calc PR . -2
C2 C 0.194(2) 0.568(2) 0.586(2) 0.061(9) Uani 0.75 1 d P . -1
H2 H 0.1579 0.5245 0.5825 0.073 Uiso 0.75 1 calc PR . -1
C3 C 0.2150(15) 0.5977(13) 0.5242(13) 0.059(6) Uani 0.75 1 d P . -1
H3 H 0.2064 0.5728 0.4752 0.071 Uiso 0.75 1 calc PR . -1
C4 C 0.4863(13) 0.7500 0.7448(10) 0.053(5) Uani 1 2 d S . .
H4 H 0.4959 0.7500 0.8000 0.064 Uiso 1 2 calc SR . .
C5 C 0.5541(13) 0.7500 0.7177(11) 0.073(6) Uani 1 2 d S . .
H5 H 0.6190 0.7500 0.7497 0.088 Uiso 1 2 calc SR . .
C6 C 0.5069(13) 0.7500 0.6356(10) 0.068(6) Uani 1 2 d S . .
H6 H 0.5355 0.7500 0.5999 0.082 Uiso 1 2 calc SR . .
C8 C 0.357(3) 0.561(3) 0.968(3) 0.058(13) Uiso 0.25 1 d P A -4
H8A H 0.3555 0.5866 1.0157 0.086 Uiso 0.25 1 calc PR A -4
H8B H 0.4006 0.5192 0.9874 0.086 Uiso 0.25 1 calc PR A -4
H8C H 0.2951 0.5416 0.9331 0.086 Uiso 0.25 1 calc PR A -4
C10 C -0.0302(18) 0.5912(17) -0.0005(19) 0.043(8) Uani 0.50 1 d P . -1
H10 H -0.0025 0.5738 0.0544 0.052 Uiso 0.50 1 calc PR . -1
C11 C 0.076(2) 0.7134(13) -0.2148(13) 0.062(8) Uani 0.50 1 d P . .
C12 C 0.1988(16) 0.7255(10) -0.0942(13) 0.048(7) Uani 0.50 1 d P . .
C14 C 0.7208(17) 0.7500 0.9520(14) 0.019(6) Uiso 0.50 2 d SP . .
C21 C 0.172(2) 0.7154(15) -0.1759(18) 0.072(8) Uani 0.50 1 d P . .
C32 C -0.091(3) 0.580(2) -0.094(2) 0.058(12) Uiso 0.50 1 d P . -2
H32 H -0.1146 0.5300 -0.0987 0.069 Uiso 0.50 1 calc PR . -2
C35 C -0.1045(18) 0.5585(15) -0.0630(16) 0.049(7) Uani 0.50 1 d P . -1
H35 H -0.1377 0.5148 -0.0615 0.059 Uiso 0.50 1 calc PR . -1
C37 C -0.1182(19) 0.6006(17) -0.1231(19) 0.038(8) Uiso 0.50 1 d P . -1
H37 H -0.1661 0.5902 -0.1759 0.046 Uiso 0.50 1 calc PR . -1
C38 C 0.183(3) 0.619(3) 0.515(3) 0.012(14) Uiso 0.25 1 d P . -2
H38 H 0.1559 0.6063 0.4589 0.015 Uiso 0.25 1 calc PR . -2
C41 C -0.025(2) 0.612(2) -0.027(2) 0.039(10) Uiso 0.50 1 d P . -2
H41 H 0.0026 0.5870 0.0247 0.046 Uiso 0.50 1 calc PR . -2
C42 C 0.155(6) 0.588(7) 0.569(6) 0.05(3) Uani 0.25 1 d P . -2
H42 H 0.1096 0.5505 0.5611 0.062 Uiso 0.25 1 calc PR . -2
C45 C -0.1165(18) 0.6356(16) -0.1540(16) 0.049(7) Uiso 0.50 1 d P . -2
C49 C 0.236(6) 0.614(5) 0.652(7) 0.015(17) Uiso 0.25 1 d P . -1
H49 H 0.2470 0.6036 0.7063 0.018 Uiso 0.25 1 calc PR . -1
B1 B 0.3089(12) 0.7500 0.6724(11) 0.043(5) Uani 1 2 d S . .
H1A H 0.3109 0.7500 0.7280 0.052 Uiso 1 2 calc SR . .
B16 B -0.0496(16) 0.7251(13) -0.1594(16) 0.043(7) Uiso 0.50 1 d P . .
C1Y C 0.978(4) 0.688(3) 0.494(3) 0.064(14) Uiso 0.25 1 d P B -12
N1A N 0.1067(11) 0.4523(10) 0.7860(12) 0.047(5) Uani 0.50 1 d P . .
C2A C 0.2057(17) 0.4479(16) 0.8273(15) 0.068(7) Uiso 0.50 1 d P C -5
H2A1 H 0.2312 0.4920 0.8109 0.082 Uiso 0.50 1 calc PR C -5
H2A2 H 0.2252 0.4022 0.8081 0.082 Uiso 0.50 1 calc PR C -5
C3A C 0.250(2) 0.446(2) 0.924(2) 0.099(11) Uani 0.50 1 d P C -5
H3A1 H 0.3034 0.4117 0.9445 0.149 Uiso 0.50 1 calc PR C -5
H3A2 H 0.2043 0.4270 0.9412 0.149 Uiso 0.50 1 calc PR C -5
H3A3 H 0.2697 0.4963 0.9456 0.149 Uiso 0.50 1 calc PR C -5
C4A C 0.065(2) 0.5112(15) 0.8222(17) 0.066(8) Uani 0.50 1 d P C -4
H4A1 H 0.0803 0.4968 0.8791 0.079 Uiso 0.50 1 calc PR C -4
H4A2 H -0.0026 0.5105 0.7905 0.079 Uiso 0.50 1 calc PR C -4
C5A C 0.100(2) 0.5919(16) 0.822(2) 0.094(11) Uani 0.50 1 d P C -4
H5A1 H 0.0689 0.6129 0.7665 0.141 Uiso 0.50 1 calc PR C -4
H5A2 H 0.1669 0.5907 0.8386 0.141 Uiso 0.50 1 calc PR C -4
H5A3 H 0.0878 0.6234 0.8597 0.141 Uiso 0.50 1 calc PR C -4
C6A C 0.0643(17) 0.3772(13) 0.7939(17) 0.059(7) Uani 0.50 1 d P C -1
H6A1 H 0.0850 0.3667 0.8526 0.071 Uiso 0.50 1 calc PR C -1
H6A2 H -0.0035 0.3831 0.7686 0.071 Uiso 0.50 1 calc PR C -1
C7A C 0.086(2) 0.3123(17) 0.757(2) 0.101(12) Uani 0.50 1 d P C -1
H7A1 H 0.1530 0.3039 0.7838 0.152 Uiso 0.50 1 calc PR C -1
H7A2 H 0.0659 0.3217 0.6988 0.152 Uiso 0.50 1 calc PR C -1
H7A3 H 0.0549 0.2677 0.7642 0.152 Uiso 0.50 1 calc PR C -1
C8A C 0.0878(15) 0.4636(13) 0.7031(14) 0.049(6) Uiso 0.50 1 d P C -3
H8A1 H 0.1065 0.5154 0.6966 0.059 Uiso 0.25 1 calc PR C -3
H8A2 H 0.1252 0.4280 0.6886 0.059 Uiso 0.25 1 calc PR C -3
C9A C -0.005(2) 0.454(3) 0.6496(17) 0.137(19) Uani 0.50 1 d P C -3
H9A1 H -0.0096 0.4298 0.5993 0.205 Uiso 0.25 1 calc PR C -3
H9A2 H -0.0355 0.5027 0.6365 0.205 Uiso 0.25 1 calc PR C -3
H9A3 H -0.0336 0.4213 0.6752 0.205 Uiso 0.25 1 calc PR C -3
N1B N 0.5163(8) 0.4994(7) 0.7134(6) 0.075(4) Uani 1 1 d . . .
C2B C 0.571(2) 0.4659(14) 0.6792(19) 0.057(8) Uani 0.50 1 d P D -2
H2B1 H 0.5362 0.4242 0.6422 0.068 Uiso 0.50 1 calc PR D -2
H2B2 H 0.6279 0.4450 0.7230 0.068 Uiso 0.50 1 calc PR D -2
C3B C 0.595(5) 0.527(2) 0.630(4) 0.17(3) Uani 0.50 1 d P D -2
H3B1 H 0.5429 0.5338 0.5766 0.254 Uiso 0.50 1 calc PR D -2
H3B2 H 0.6494 0.5111 0.6239 0.254 Uiso 0.50 1 calc PR D -2
H3B3 H 0.6082 0.5750 0.6604 0.254 Uiso 0.50 1 calc PR D -2
C4B C 0.506(2) 0.4392(15) 0.6546(17) 0.062(8) Uani 0.50 1 d P D -1
H4B1 H 0.4937 0.3910 0.6754 0.074 Uiso 0.50 1 calc PR D -1
H4B2 H 0.5644 0.4336 0.6501 0.074 Uiso 0.50 1 calc PR D -1
C5B C 0.429(3) 0.454(2) 0.570(3) 0.115(19) Uani 0.50 1 d P D -1
H5B1 H 0.3714 0.4315 0.5663 0.173 Uiso 0.50 1 calc PR D -1
H5B2 H 0.4442 0.4316 0.5289 0.173 Uiso 0.50 1 calc PR D -1
H5B3 H 0.4202 0.5085 0.5613 0.173 Uiso 0.50 1 calc PR D -1
C6B C 0.4225(17) 0.5257(15) 0.6510(17) 0.059(8) Uani 0.50 1 d P D -2
H6B1 H 0.4298 0.5755 0.6300 0.071 Uiso 0.50 1 calc PR D -2
H6B2 H 0.3828 0.5329 0.6790 0.071 Uiso 0.50 1 calc PR D -2
C7B C 0.373(3) 0.473(2) 0.578(2) 0.090(12) Uani 0.50 1 d P D -2
H7B1 H 0.3432 0.5033 0.5283 0.135 Uiso 0.50 1 calc PR D -2
H7B2 H 0.3264 0.4442 0.5867 0.135 Uiso 0.50 1 calc PR D -2
H7B3 H 0.4177 0.4389 0.5735 0.135 Uiso 0.50 1 calc PR D -2
C8B C 0.5381(18) 0.5797(13) 0.6671(15) 0.061(7) Uani 0.50 1 d P D -1
H8B1 H 0.4821 0.5928 0.6170 0.073 Uiso 0.50 1 calc PR D -1
H8B2 H 0.5540 0.6230 0.7050 0.073 Uiso 0.50 1 calc PR D -1
C9B C 0.613(3) 0.565(2) 0.647(2) 0.067(10) Uani 0.50 1 d P D -1
H9B1 H 0.6694 0.5565 0.6968 0.101 Uiso 0.50 1 calc PR D -1
H9B2 H 0.6208 0.6079 0.6169 0.101 Uiso 0.50 1 calc PR D -1
H9B3 H 0.5987 0.5196 0.6122 0.101 Uiso 0.50 1 calc PR D -1
C10B C 0.4428(15) 0.5293(13) 0.7210(18) 0.047(6) Uani 0.50 1 d P D -1
H10C H 0.3911 0.5392 0.6667 0.056 Uiso 0.50 1 calc PR D -1
H10D H 0.4599 0.5769 0.7524 0.056 Uiso 0.50 1 calc PR D -1
C11B C 0.416(2) 0.467(2) 0.768(3) 0.087(12) Uani 0.50 1 d P D -1
H11D H 0.4053 0.4195 0.7381 0.130 Uiso 0.50 1 calc PR D -1
H11E H 0.3604 0.4826 0.7720 0.130 Uiso 0.50 1 calc PR D -1
H11F H 0.4668 0.4611 0.8228 0.130 Uiso 0.50 1 calc PR D -1
C12B C 0.486(2) 0.4154(13) 0.7480(17) 0.068(8) Uani 0.50 1 d P D -2
H12A H 0.4599 0.3798 0.7015 0.082 Uiso 0.50 1 calc PR D -2
H12B H 0.5431 0.3923 0.7899 0.082 Uiso 0.50 1 calc PR D -2
C13B C 0.421(3) 0.4234(16) 0.782(3) 0.098(15) Uani 0.50 1 d P D -2
H13A H 0.4499 0.4503 0.8346 0.146 Uiso 0.50 1 calc PR D -2
H13B H 0.4009 0.3734 0.7913 0.146 Uiso 0.50 1 calc PR D -2
H13C H 0.3668 0.4520 0.7445 0.146 Uiso 0.50 1 calc PR D -2
C14B C 0.6111(17) 0.4914(16) 0.7876(17) 0.069(8) Uani 0.50 1 d P D -1
H14A H 0.6122 0.4404 0.8098 0.082 Uiso 0.50 1 calc PR D -1
H14B H 0.6568 0.4909 0.7651 0.082 Uiso 0.50 1 calc PR D -1
C15B C 0.6466(13) 0.5392(14) 0.8544(11) 0.129(8) Uani 1 1 d . . .
C16B C 0.555(3) 0.5447(16) 0.786(2) 0.094(11) Uani 0.50 1 d P D -2
H16A H 0.5501 0.5973 0.7666 0.113 Uiso 0.50 1 calc PR D -2
H16B H 0.5119 0.5401 0.8107 0.113 Uiso 0.50 1 calc PR D -2
N1S N 0.360(3) 0.601(2) 0.857(2) 0.044(9) Uiso 0.25 1 d PD E -5
N7S N 0.806(3) 0.660(2) 0.387(2) 0.055(10) Uiso 0.25 1 d PD F -13
N9S N 0.650(2) 0.7193(15) 0.9293(18) 0.033(8) Uiso 0.25 1 d P G -2
N10S N 0.192(3) 0.413(3) 0.936(2) 0.141(13) Uiso 0.50 1 d P H -7
N13S N 0.660(4) 0.7500 0.111(4) 0.12(2) Uiso 0.50 2 d SP . .
N18S N 0.416(3) 0.629(2) 0.892(2) 0.034(10) Uiso 0.25 1 d P A -4
C2S C 0.393(3) 0.594(3) 0.924(2) 0.032(13) Uiso 0.25 1 d PD E -5
C3S C 0.452(4) 0.664(3) 0.965(3) 0.085(18) Uiso 0.25 1 d PD E -5
H3S1 H 0.5172 0.6494 0.9918 0.128 Uiso 0.25 1 calc PR E -5
H3S2 H 0.4340 0.6838 1.0060 0.128 Uiso 0.25 1 calc PR E -5
H3S3 H 0.4425 0.7023 0.9238 0.128 Uiso 0.25 1 calc PR E -5
C5S C 0.726(3) 0.730(3) 0.326(2) 0.046(14) Uiso 0.25 1 d P F -13
C6S C 0.763(3) 0.708(2) 0.357(3) 0.034(11) Uiso 0.25 1 d PD F -13
C7S C 0.8114(18) 0.7500 0.9801(17) 0.032(7) Uiso 0.50 2 d SP G .
H7S1 H 0.8285 0.7207 0.9433 0.048 Uiso 0.25 1 calc PR . .
H7S2 H 0.8395 0.7273 1.0347 0.048 Uiso 0.25 1 calc PR . .
H7S3 H 0.8333 0.8019 0.9832 0.048 Uiso 0.25 1 calc PR . .
C8S C 0.076(2) 0.5188(19) 0.876(2) 0.083(10) Uiso 0.50 1 d P H -7
H8S1 H 0.0771 0.5396 0.8266 0.125 Uiso 0.50 1 calc PR H -7
H8S2 H 0.0938 0.5579 0.9180 0.125 Uiso 0.50 1 calc PR H -7
H8S3 H 0.0131 0.5015 0.8626 0.125 Uiso 0.50 1 calc PR H -7
C9S C 0.138(2) 0.457(2) 0.905(2) 0.096(10) Uiso 0.50 1 d P H -7
C14S C 0.668(2) 0.712(2) 0.1255(19) 0.064(8) Uiso 0.50 1 d P . .
C15S C 0.623(2) 0.653(2) 0.075(2) 0.099(10) Uiso 0.50 1 d P . .
C19S C 0.391(3) 0.627(3) 0.912(3) 0.022(12) Uiso 0.25 1 d P A -4
C2Y C 1.027(2) 0.735(2) 0.5180(17) 0.025(10) Uiso 0.25 1 d P B -12
N1Z N 0.731(4) 0.710(3) 0.644(3) 0.103(17) Uiso 0.25 1 d P . .
N3Z N 0.871(4) 0.682(3) 0.612(3) 0.106(17) Uiso 0.25 1 d P . .
C2Z C 0.792(4) 0.643(4) 0.604(4) 0.17(2) Uiso 0.50 1 d P . .
C4Z C 0.826(4) 0.608(4) 0.603(4) 0.17(2) Uiso 0.50 1 d P . .
N3Y N 0.921(3) 0.642(3) 0.463(3) 0.085(14) Uiso 0.25 1 d P B -12

loop_
_atom_site_aniso_label
_atom_site_aniso_U_11
_atom_site_aniso_U_22
_atom_site_aniso_U_33
_atom_site_aniso_U_23
_atom_site_aniso_U_13
_atom_site_aniso_U_12
Mo1 0.0366(8) 0.0315(8) 0.0253(7) 0.000 0.0162(6) 0.000
Mo2 0.0320(8) 0.1056(14) 0.0231(8) 0.000 0.0133(7) 0.000
Se1 0.0569(13) 0.0498(12) 0.0453(12) -0.0171(9) 0.0293(9) -0.0206(9)
Se2 0.0443(12) 0.1132(18) 0.0860(15) 0.000 0.0369(11) 0.000
Se3 0.0477(14) 0.059(2) 0.0836(17) 0.0047(12) 0.0420(14) 0.0057(11)
Fe1 0.0413(9) 0.0365(9) 0.0295(8) -0.0047(7) 0.0186(7) -0.0073(7)
Fe2 0.0347(12) 0.0317(12) 0.0282(11) 0.000 0.0151(10) 0.000
Fe3 0.0349(9) 0.0501(10) 0.0298(8) -0.0088(7) 0.0145(7) -0.0018(8)
Fe4 0.0329(14) 0.107(2) 0.0312(13) 0.000 0.0178(11) 0.000
S1 0.0531(18) 0.0307(15) 0.0323(15) 0.0032(12) 0.0219(14) 0.0036(13)
S2 0.038(2) 0.061(3) 0.032(2) 0.000 0.0190(19) 0.000
S3 0.036(2) 0.053(3) 0.031(2) 0.000 0.0170(19) 0.000
S4 0.0378(18) 0.115(3) 0.0371(17) -0.0254(19) 0.0160(14) 0.0070(18)
S5 0.034(2) 0.038(2) 0.027(2) 0.000 0.0153(18) 0.000
S6 0.0569(13) 0.0498(12) 0.0453(12) -0.0171(9) 0.0293(9) -0.0206(9)
N1 0.066(7) 0.049(7) 0.037(6) 0.003(5) 0.028(5) -0.017(5)
N2 0.060(6) 0.059(7) 0.035(6) -0.002(5) 0.033(5) -0.015(5)
N3 0.038(9) 0.051(8) 0.024(7) 0.000 0.016(6) 0.000
N4 0.050(9) 0.038(8) 0.028(8) 0.000 0.012(8) 0.000
C1 0.07(3) 0.11(3) 0.06(2) 0.005(19) 0.05(2) -0.02(2)
C2 0.06(2) 0.07(2) 0.06(2) 0.003(17) 0.04(2) -0.023(18)
C3 0.063(15) 0.056(15) 0.071(15) 0.009(11) 0.041(13) 0.003(13)
C4 0.068(13) 0.053(11) 0.025(9) 0.000 0.008(10) 0.000
C5 0.045(11) 0.130(19) 0.040(12) 0.000 0.014(10) 0.000
C6 0.053(14) 0.126(18) 0.027(11) 0.000 0.019(10) 0.000
C10 0.047(19) 0.050(19) 0.044(17) 0.005(15) 0.030(16) 0.000(14)
C11 0.14(3) 0.039(13) 0.023(12) 0.005(10) 0.050(16) 0.018(15)
C12 0.084(17) 0.025(18) 0.059(14) -0.010(9) 0.054(13) -0.006(10)
C21 0.10(2) 0.066(18) 0.08(2) -0.003(14) 0.060(18) -0.002(15)
C35 0.049(17) 0.058(17) 0.039(16) -0.003(15) 0.019(15) -0.012(14)
C42 0.03(5) 0.08(7) 0.02(3) 0.00(4) -0.01(4) -0.02(4)
B1 0.042(12) 0.051(13) 0.039(11) 0.000 0.021(10) 0.000
N1A 0.030(10) 0.039(11) 0.069(13) 0.000(10) 0.018(10) -0.005(9)
C3A 0.08(2) 0.11(3) 0.11(3) 0.03(2) 0.06(2) 0.02(2)
C4A 0.08(2) 0.062(19) 0.057(18) 0.016(15) 0.034(16) 0.003(16)
C5A 0.08(2) 0.054(19) 0.16(3) -0.04(2) 0.06(2) -0.011(16)
C6A 0.058(16) 0.049(16) 0.09(2) -0.002(14) 0.055(16) -0.013(13)
C7A 0.09(2) 0.09(2) 0.17(3) -0.06(2) 0.10(2) -0.041(19)
C9A 0.09(2) 0.29(5) 0.063(19) -0.11(3) 0.065(18) -0.11(3)
N1B 0.074(8) 0.084(9) 0.058(7) -0.015(7) 0.020(7) 0.042(7)
C2B 0.09(2) 0.028(16) 0.08(2) 0.006(14) 0.06(2) 0.002(16)
C3B 0.22(7) 0.06(3) 0.30(9) -0.05(4) 0.19(7) -0.04(3)
C4B 0.08(2) 0.038(18) 0.07(2) 0.006(15) 0.04(2) 0.006(16)
C5B 0.18(5) 0.07(2) 0.07(3) -0.031(19) 0.03(3) 0.03(3)
C6B 0.057(18) 0.064(19) 0.060(18) 0.035(17) 0.028(16) 0.032(15)
C7B 0.08(3) 0.09(3) 0.06(2) 0.00(2) 0.00(2) -0.02(2)
C8B 0.081(19) 0.045(16) 0.061(16) 0.021(13) 0.035(15) 0.026(14)
C9B 0.06(2) 0.09(3) 0.067(19) 0.01(2) 0.050(17) 0.02(2)
C10B 0.032(14) 0.031(14) 0.08(2) 0.005(14) 0.023(14) 0.001(11)
C11B 0.057(19) 0.07(3) 0.15(3) 0.02(3) 0.06(2) 0.02(2)
C12B 0.10(2) 0.032(15) 0.09(2) 0.015(14) 0.058(19) 0.003(14)
C13B 0.18(4) 0.03(2) 0.14(3) 0.01(2) 0.12(3) -0.01(2)
C14B 0.060(18) 0.063(19) 0.09(2) 0.057(17) 0.038(18) 0.049(16)
C15B 0.086(13) 0.19(2) 0.070(11) -0.039(14) -0.002(10) 0.004(14)
C16B 0.17(4) 0.037(17) 0.11(3) -0.007(18) 0.09(3) -0.02(2)

loop_
_atom_type_symbol
_atom_type_description
_atom_type_scat_dispersion_real
_atom_type_scat_dispersion_imag
_atom_type_scat_source
C C 0.0033 0.0016 'International Tables Vol C Tables 4.2.6.8 and 6.1.1.4'
H H 0.0000 0.0000 'International Tables Vol C Tables 4.2.6.8 and 6.1.1.4'
B B 0.0013 0.0007 'International Tables Vol C Tables 4.2.6.8 and 6.1.1.4'
N N 0.0061 0.0033 'International Tables Vol C Tables 4.2.6.8 and 6.1.1.4'
S S 0.1246 0.1234 'International Tables Vol C Tables 4.2.6.8 and 6.1.1.4'
Fe Fe 0.3463 0.8444 'International Tables Vol C Tables 4.2.6.8 and 6.1.1.4'
Se Se -0.0929 2.2259 'International Tables Vol C Tables 4.2.6.8 and 6.1.1.4'
Mo Mo -1.6832 0.6857 'International Tables Vol C Tables 4.2.6.8 and 6.1.1.4'

loop_
_geom_angle_atom_site_label_1
_geom_angle_atom_site_label_2
_geom_angle_atom_site_label_3
_geom_angle
_geom_angle_site_symmetry_1
_geom_angle_site_symmetry_3
N3 Mo1 N1 79.7(3) . .
N3 Mo1 N1 79.7(3) . 4_575
N1 Mo1 N1 81.2(5) . 4_575
N3 Mo1 S2 164.1(3) . .
N1 Mo1 S2 88.3(3) . .
N1 Mo1 S2 88.3(3) 4_575 .
N3 Mo1 S1 87.2(2) . 4_575
N1 Mo1 S1 163.1(2) . 4_575
N1 Mo1 S1 86.1(3) 4_575 4_575
S2 Mo1 S1 102.41(12) . 4_575
N3 Mo1 S1 87.2(2) . .
N1 Mo1 S1 86.1(3) . .
N1 Mo1 S1 163.1(2) 4_575 .
S2 Mo1 S1 102.41(12) . .
S1 Mo1 S1 103.96(17) 4_575 .
N3 Mo1 Fe2 96.1(3) . .
N1 Mo1 Fe2 138.8(3) . .
N1 Mo1 Fe2 138.8(3) 4_575 .
S2 Mo1 Fe2 99.73(16) . .
S1 Mo1 Fe2 52.75(8) 4_575 .
S1 Mo1 Fe2 52.75(8) . .
N3 Mo1 Fe1 138.8(2) . .
N1 Mo1 Fe1 96.6(3) . .
N1 Mo1 Fe1 140.8(3) 4_575 .
S2 Mo1 Fe1 52.51(11) . .
S1 Mo1 Fe1 100.30(10) 4_575 .
S1 Mo1 Fe1 51.60(10) . .
Fe2 Mo1 Fe1 60.12(10) . .
N3 Mo1 Fe1 138.8(2) . 4_575
N1 Mo1 Fe1 140.8(3) . 4_575
N1 Mo1 Fe1 96.6(3) 4_575 4_575
S2 Mo1 Fe1 52.51(11) . 4_575
S1 Mo1 Fe1 51.60(10) 4_575 4_575
S1 Mo1 Fe1 100.30(10) . 4_575
Fe2 Mo1 Fe1 60.12(10) . 4_575
Fe1 Mo1 Fe1 61.02(11) . 4_575
N5 Mo2 N5 70.9(11) . 4_575
N5 Mo2 N9 83.7(6) . 4_575
N5 Mo2 N9 71.4(6) 4_575 4_575
N5 Mo2 N9 71.4(6) . .
N5 Mo2 N9 83.7(6) 4_575 .
N9 Mo2 N9 20.7(7) 4_575 .
N5 Mo2 S3 90.1(5) . .
N5 Mo2 S3 90.1(5) 4_575 .
N9 Mo2 S3 161.5(4) 4_575 .
N9 Mo2 S3 161.5(4) . .
N5 Mo2 S4 157.9(6) . 4_575
N5 Mo2 S4 90.8(6) 4_575 4_575
N9 Mo2 S4 78.6(4) 4_575 4_575
N9 Mo2 S4 94.9(4) . 4_575
S3 Mo2 S4 102.57(12) . 4_575
N5 Mo2 S4 90.8(6) . .
N5 Mo2 S4 157.9(6) 4_575 .
N9 Mo2 S4 94.9(4) 4_575 .
N9 Mo2 S4 78.6(4) . .
S3 Mo2 S4 102.57(12) . .
S4 Mo2 S4 103.8(2) 4_575 .
N5 Mo2 N7 12.6(7) . .
N5 Mo2 N7 82.3(9) 4_575 .
N9 Mo2 N7 92.4(7) 4_575 .
N9 Mo2 N7 77.4(6) . .
S3 Mo2 N7 84.6(5) . .
S4 Mo2 N7 170.1(6) 4_575 .
S4 Mo2 N7 80.9(6) . .
N5 Mo2 N7 82.3(9) . 4_575
N5 Mo2 N7 12.6(7) 4_575 4_575
N9 Mo2 N7 77.4(6) 4_575 4_575
N9 Mo2 N7 92.4(7) . 4_575
S3 Mo2 N7 84.6(5) . 4_575
S4 Mo2 N7 80.9(6) 4_575 4_575
S4 Mo2 N7 170.1(6) . 4_575
N7 Mo2 N7 93.1(12) . 4_575
N5 Mo2 Fe4 143.5(5) . .
N5 Mo2 Fe4 143.5(5) 4_575 .
N9 Mo2 Fe4 96.2(4) 4_575 .
N9 Mo2 Fe4 96.2(4) . .
S3 Mo2 Fe4 99.11(16) . .
S4 Mo2 Fe4 52.82(11) 4_575 .
S4 Mo2 Fe4 52.82(11) . .
N7 Mo2 Fe4 133.5(6) . .
N7 Mo2 Fe4 133.5(6) 4_575 .
N5 Mo2 Fe3 142.1(5) . 4_575
N5 Mo2 Fe3 101.4(6) 4_575 4_575
N9 Mo2 Fe3 130.2(4) 4_575 4_575
N9 Mo2 Fe3 146.1(4) . 4_575
S3 Mo2 Fe3 52.30(11) . 4_575
S4 Mo2 Fe3 51.85(10) 4_575 4_575
S4 Mo2 Fe3 100.76(13) . 4_575
N7 Mo2 Fe3 136.4(5) . 4_575
N7 Mo2 Fe3 89.0(6) 4_575 4_575
Fe4 Mo2 Fe3 60.03(10) . 4_575
N5 Mo2 Fe3 101.4(6) . .
N5 Mo2 Fe3 142.1(5) 4_575 .
N9 Mo2 Fe3 146.1(4) 4_575 .
N9 Mo2 Fe3 130.2(4) . .
S3 Mo2 Fe3 52.30(11) . .
S4 Mo2 Fe3 100.76(13) 4_575 .
S4 Mo2 Fe3 51.85(10) . .
N7 Mo2 Fe3 89.0(6) . .
N7 Mo2 Fe3 136.4(5) 4_575 .
Fe4 Mo2 Fe3 60.02(10) . .
Fe3 Mo2 Fe3 61.46(11) 4_575 .
Fe1 Se1 Fe3 71.68(11) . .
Se3 Se3 Fe4 78.09(6) 4_575 .
S1 Fe1 S2 109.51(16) . .
S1 Fe1 Se1 115.26(13) . .
S2 Fe1 Se1 117.47(15) . .
S1 Fe1 S5 104.05(16) . .
S2 Fe1 S5 104.03(13) . .
Se1 Fe1 S5 104.82(12) . .
S1 Fe1 Fe2 53.48(12) . .
S2 Fe1 Fe2 101.00(15) . .
Se1 Fe1 Fe2 140.57(9) . .
S5 Fe1 Fe2 54.43(12) . .
S1 Fe1 Fe3 142.13(12) . .
S2 Fe1 Fe3 106.56(14) . .
Se1 Fe1 Fe3 54.19(8) . .
S5 Fe1 Fe3 55.35(11) . .
Fe2 Fe1 Fe3 108.54(11) . .
S1 Fe1 Mo1 56.32(11) . .
S2 Fe1 Mo1 55.13(14) . .
Se1 Fe1 Mo1 152.91(8) . .
S5 Fe1 Mo1 102.26(11) . .
Fe2 Fe1 Mo1 59.19(9) . .
Fe3 Fe1 Mo1 149.61(8) . .
S1 Fe1 Fe1 102.71(8) . 4_575
S2 Fe1 Fe1 52.42(8) . 4_575
Se1 Fe1 Fe1 140.93(8) . 4_575
S5 Fe1 Fe1 54.76(7) . 4_575
Fe2 Fe1 Fe1 59.30(7) . 4_575
Fe3 Fe1 Fe1 90.16(5) . 4_575
Mo1 Fe1 Fe1 59.49(5) . 4_575
S1 Fe2 S1 111.78(17) . 4_575
S1 Fe2 S5 104.80(12) . .
S1 Fe2 S5 104.80(12) 4_575 .
S1 Fe2 Se2 113.81(10) . .
S1 Fe2 Se2 113.81(10) 4_575 .
S5 Fe2 Se2 106.85(17) . .
S1 Fe2 Mo1 56.79(9) . .
S1 Fe2 Mo1 56.79(9) 4_575 .
S5 Fe2 Mo1 104.73(17) . .
Se2 Fe2 Mo1 148.42(12) . .
S1 Fe2 Fe1 52.69(10) . .
S1 Fe2 Fe1 103.85(14) 4_575 .
S5 Fe2 Fe1 56.01(11) . .
Se2 Fe2 Fe1 141.93(9) . .
Mo1 Fe2 Fe1 60.68(11) . .
S1 Fe2 Fe1 103.85(14) . 4_575
S1 Fe2 Fe1 52.69(10) 4_575 4_575
S5 Fe2 Fe1 56.01(11) . 4_575
Se2 Fe2 Fe1 141.93(9) . 4_575
Mo1 Fe2 Fe1 60.68(11) . 4_575
Fe1 Fe2 Fe1 61.40(14) . 4_575
S4 Fe3 S3 109.76(17) . .
S4 Fe3 Se1 116.12(14) . .
S3 Fe3 Se1 116.61(13) . .
S4 Fe3 S5 104.69(16) . .
S3 Fe3 S5 102.92(16) . .
Se1 Fe3 S5 104.97(13) . .
S4 Fe3 Fe4 53.56(12) . .
S3 Fe3 Fe4 100.85(15) . .
Se1 Fe3 Fe4 141.38(10) . .
S5 Fe3 Fe4 54.78(12) . .
S4 Fe3 Fe1 143.64(13) . .
S3 Fe3 Fe1 104.76(14) . .
Se1 Fe3 Fe1 54.13(7) . .
S5 Fe3 Fe1 55.57(11) . .
Fe4 Fe3 Fe1 109.23(12) . .
S4 Fe3 Mo2 56.22(12) . .
S3 Fe3 Mo2 55.34(12) . .
Se1 Fe3 Mo2 152.71(9) . .
S5 Fe3 Mo2 102.32(13) . .
Fe4 Fe3 Mo2 59.30(12) . .
Fe1 Fe3 Mo2 148.97(8) . .
S4 Fe3 Fe3 102.37(11) . 4_575
S3 Fe3 Fe3 52.01(9) . 4_575
Se1 Fe3 Fe3 140.58(7) . 4_575
S5 Fe3 Fe3 54.43(8) . 4_575
Fe4 Fe3 Fe3 59.05(6) . 4_575
Fe1 Fe3 Fe3 89.84(5) . 4_575
Mo2 Fe3 Fe3 59.27(6) . 4_575
S4 Fe4 S4 111.3(2) . 4_575
S4 Fe4 S5 105.12(13) . .
S4 Fe4 S5 105.12(13) 4_575 .
S4 Fe4 Se3 124.80(13) . 4_575
S4 Fe4 Se3 103.30(14) 4_575 4_575
S5 Fe4 Se3 105.62(17) . 4_575
S4 Fe4 Se3 103.30(14) . .
S4 Fe4 Se3 124.80(13) 4_575 .
S5 Fe4 Se3 105.62(17) . .
Se3 Fe4 Se3 23.82(12) 4_575 .
S4 Fe4 Mo2 56.69(11) . .
S4 Fe4 Mo2 56.69(11) 4_575 .
S5 Fe4 Mo2 104.27(16) . .
Se3 Fe4 Mo2 147.70(13) 4_575 .
Se3 Fe4 Mo2 147.70(13) . .
S4 Fe4 Fe3 52.96(10) . .
S4 Fe4 Fe3 104.29(15) 4_575 .
S5 Fe4 Fe3 55.84(11) . .
Se3 Fe4 Fe3 150.13(11) 4_575 .
Se3 Fe4 Fe3 130.91(11) . .
Mo2 Fe4 Fe3 60.68(11) . .
S4 Fe4 Fe3 104.29(15) . 4_575
S4 Fe4 Fe3 52.96(10) 4_575 4_575
S5 Fe4 Fe3 55.84(11) . 4_575
Se3 Fe4 Fe3 130.91(11) 4_575 4_575
Se3 Fe4 Fe3 150.13(11) . 4_575
Mo2 Fe4 Fe3 60.68(11) . 4_575
Fe3 Fe4 Fe3 61.90(12) . 4_575
Fe1 S1 Fe2 73.83(12) . .
Fe1 S1 Mo1 72.09(12) . .
Fe2 S1 Mo1 70.46(12) . .
Fe1 S2 Fe1 75.15(17) 4_575 .
Fe1 S2 Mo1 72.36(15) 4_575 .
Fe1 S2 Mo1 72.36(15) . .
Fe3 S3 Fe3 75.97(19) 4_575 .
Fe3 S3 Mo2 72.36(14) 4_575 .
Fe3 S3 Mo2 72.36(14) . .
Fe3 S4 Fe4 73.49(13) . .
Fe3 S4 Mo2 71.93(12) . .
Fe4 S4 Mo2 70.49(17) . .
Fe2 S5 Fe4 142.83(19) . .
Fe2 S5 Fe3 136.35(12) . .
Fe4 S5 Fe3 69.38(14) . .
Fe2 S5 Fe3 136.35(12) . 4_575
Fe4 S5 Fe3 69.38(14) . 4_575
Fe3 S5 Fe3 71.15(17) . 4_575
Fe2 S5 Fe1 69.56(14) . .
Fe4 S5 Fe1 136.42(12) . .
Fe3 S5 Fe1 69.07(12) . .
Fe3 S5 Fe1 108.31(18) 4_575 .
Fe2 S5 Fe1 69.56(14) . 4_575
Fe4 S5 Fe1 136.42(12) . 4_575
Fe3 S5 Fe1 108.31(18) . 4_575
Fe3 S5 Fe1 69.07(12) 4_575 4_575
Fe1 S5 Fe1 70.48(14) . 4_575
C38 N1 C3 26.2(18) . .
C38 N1 N2 105(2) . .
C3 N1 N2 107.8(11) . .
C38 N1 Mo1 129(2) . .
C3 N1 Mo1 129.7(11) . .
N2 N1 Mo1 122.1(7) . .
C1 N2 C49 17(4) . .
C1 N2 N1 108(2) . .
C49 N2 N1 109(5) . .
C1 N2 B1 131(2) . .
C49 N2 B1 130(5) . .
N1 N2 B1 120.1(10) . .
C6 N3 N4 105.8(12) . .
C6 N3 Mo1 131.8(10) . .
N4 N3 Mo1 122.4(9) . .
C4 N4 N3 109.8(13) . .
C4 N4 B1 129.9(14) . .
N3 N4 B1 120.4(12) . .
C41 N5 N6 105(2) . .
C41 N5 Mo2 131.3(18) . .
N6 N5 Mo2 123.4(17) . .
B16 N6 N5 134(3) . .
B16 N6 C45 111(3) . .
N5 N6 C45 107(2) . .
B16 N6 B16 29.1(18) . 4_575
N5 N6 B16 121(2) . 4_575
C45 N6 B16 131(2) . 4_575
C10 N7 N8 108(3) . .
C10 N7 Mo2 135.1(18) . .
N8 N7 Mo2 116(2) . .
C37 N8 N7 101(3) . .
C37 N8 B16 138(3) . .
N7 N8 B16 121(3) . .
N9 N9 C12 91.0(9) 4_575 .
N9 N9 N10 94.9(9) 4_575 .
C12 N9 N10 109.9(16) . .
N9 N9 C12 58.1(8) 4_575 4_575
C12 N9 C12 32.9(14) . 4_575
N10 N9 C12 109.6(14) . 4_575
N9 N9 N10 55.5(7) 4_575 4_575
C12 N9 N10 107.0(14) . 4_575
N10 N9 N10 39.4(13) . 4_575
C12 N9 N10 86.6(12) 4_575 4_575
N9 N9 Mo2 79.6(3) 4_575 .
C12 N9 Mo2 129.0(13) . .
N10 N9 Mo2 120.8(12) . .
C12 N9 Mo2 115.9(11) 4_575 .
N10 N9 Mo2 108.0(9) 4_575 .
N10 N10 N9 85.1(9) 4_575 .
N10 N10 C11 95.0(11) 4_575 .
N9 N10 C11 106.4(19) . .
N10 N10 B16 86.8(11) 4_575 .
N9 N10 B16 121.8(17) . .
C11 N10 B16 132(2) . .
N10 N10 N9 55.5(7) 4_575 4_575
N9 N10 N9 29.6(11) . 4_575
C11 N10 N9 106.1(17) . 4_575
B16 N10 N9 114.1(15) . 4_575
N10 N10 B16 57.1(9) 4_575 4_575
N9 N10 B16 113.6(15) . 4_575
C11 N10 B16 127.1(18) . 4_575
B16 N10 B16 29.7(15) . 4_575
N9 N10 B16 93.5(13) 4_575 4_575
N10 N10 C11 50.0(9) 4_575 4_575
N9 N10 C11 99.0(15) . 4_575
C11 N10 C11 45.0(17) . 4_575
B16 N10 C11 118.2(18) . 4_575
N9 N10 C11 79.1(11) 4_575 4_575
B16 N10 C11 94.5(14) 4_575 4_575
N2 C1 C42 111(6) . .
C49 C2 C3 106(5) . .
N1 C3 C2 108(2) . .
N4 C4 C5 107.1(14) . .
C6 C5 C4 104.3(16) . .
N3 C6 C5 113.0(16) . .
N7 C10 C35 110(3) . .
C11 C11 N10 85.0(11) 4_575 .
C11 C11 C21 88.5(15) 4_575 .
N10 C11 C21 107(2) . .
C11 C11 N10 50.0(9) 4_575 4_575
N10 C11 N10 35.0(12) . 4_575
C21 C11 N10 102.5(19) . 4_575
C11 C11 C21 47.8(10) 4_575 4_575
N10 C11 C21 99.5(16) . 4_575
C21 C11 C21 40.8(19) . 4_575
N10 C11 C21 74.9(13) 4_575 4_575
C12 C12 N9 89.0(9) 4_575 .
C12 C12 C21 97.6(13) 4_575 .
N9 C12 C21 109(2) . .
C12 C12 N9 58.1(8) 4_575 4_575
N9 C12 N9 30.9(11) . 4_575
C21 C12 N9 110(2) . 4_575
C12 C12 C21 52.3(11) 4_575 4_575
N9 C12 C21 104.0(18) . 4_575
C21 C12 C21 45(2) . 4_575
N9 C12 C21 83.8(14) 4_575 4_575
N9S C14 N9S 56(3) . 4_575
N9S C14 C7S 152.1(15) . .
N9S C14 C7S 152.1(15) 4_575 .
C21 C21 C12 82.4(13) 4_575 .
C21 C21 C11 91.5(15) 4_575 .
C12 C21 C11 108(2) . .
C21 C21 C12 52.3(11) 4_575 4_575
C12 C21 C12 30.1(13) . 4_575
C11 C21 C12 105(2) . 4_575
C21 C21 C11 47.8(10) 4_575 4_575
C12 C21 C11 97.6(18) . 4_575
C11 C21 C11 43.7(17) . 4_575
C12 C21 C11 76.4(15) 4_575 4_575
C41 C32 C45 105(3) . .
C37 C35 C10 103(3) . .
C35 C37 N8 118(3) . .
N1 C38 C42 114(6) . .
N5 C41 C32 115(3) . .
C38 C42 C1 100(8) . .
C32 C45 N6 108(3) . .
C32 C45 B16 130(3) . .
N6 C45 B16 25.6(11) . .
N2 C49 C2 108(8) . .
N4 B1 N2 108.0(9) . .
N4 B1 N2 108.0(9) . 4_575
N2 B1 N2 109.4(13) . 4_575
B16 B16 N6 121(2) 4_575 .
B16 B16 N10 93.2(11) 4_575 .
N6 B16 N10 114(3) . .
B16 B16 N6 29.8(11) 4_575 4_575
N6 B16 N6 91(3) . 4_575
N10 B16 N6 107.8(17) . 4_575
B16 B16 N8 138.6(13) 4_575 .
N6 B16 N8 17.7(18) . .
N10 B16 N8 109.2(17) . .
N6 B16 N8 108.8(19) 4_575 .
B16 B16 N10 57.1(9) 4_575 4_575
N6 B16 N10 131(3) . 4_575
N10 B16 N10 36.1(12) . 4_575
N6 B16 N10 75.2(13) 4_575 4_575
N8 B16 N10 136.0(19) . 4_575
B16 B16 C45 144.5(10) 4_575 .
N6 B16 C45 43(2) . .
N10 B16 C45 121.9(16) . .
N6 B16 C45 121.7(18) 4_575 .
N8 B16 C45 29.8(10) . .
N10 B16 C45 157.7(16) 4_575 .
C2Y C1Y N3Y 175(6) . .
C2A N1A C8A 103.5(18) . .
C2A N1A C6A 110.1(19) . .
C8A N1A C6A 109.1(18) . .
C2A N1A C4A 114(2) . .
C8A N1A C4A 115.6(18) . .
C6A N1A C4A 104.6(17) . .
N1A C2A C3A 116(2) . .
N1A C4A C5A 113(2) . .
C7A C6A N1A 115.8(19) . .
C9A C8A N1A 113(2) . .
C10B N1B C2B 161(2) . .
C10B N1B C16B 74.7(19) . .
C2B N1B C16B 123(2) . .
C10B N1B C4B 122.1(19) . .
C2B N1B C4B 42.8(14) . .
C16B N1B C4B 160(2) . .
C10B N1B C6B 47.7(13) . .
C2B N1B C6B 114.2(19) . .
C16B N1B C6B 114(2) . .
C4B N1B C6B 85.5(17) . .
C10B N1B C14B 121.5(18) . .
C2B N1B C14B 77.1(18) . .
C16B N1B C14B 51.6(17) . .
C4B N1B C14B 108.9(17) . .
C6B N1B C14B 165.5(18) . .
C10B N1B C8B 95.8(14) . .
C2B N1B C8B 80.4(14) . .
C16B N1B C8B 83.8(15) . .
C4B N1B C8B 102.7(16) . .
C6B N1B C8B 74.7(14) . .
C14B N1B C8B 99.3(15) . .
C10B N1B C12B 84.3(14) . .
C2B N1B C12B 97.3(14) . .
C16B N1B C12B 102.7(16) . .
C4B N1B C12B 71.7(15) . .
C6B N1B C12B 100.7(16) . .
C14B N1B C12B 86.3(15) . .
C8B N1B C12B 173.2(15) . .
N1B C2B C3B 109(3) . .
N1B C4B C5B 113(2) . .
N1B C6B C7B 116(2) . .
C9B C8B N1B 110(2) . .
N1B C10B C11B 104.1(19) . .
C13B C12B N1B 116.0(19) . .
C15B C14B N1B 126(2) . .
C14B C15B C16B 54.4(15) . .
C15B C16B N1B 128(3) . .
C6S N7S C5S 8(3) . .
C14S N13S C14S 142(10) 4_575 .
C14S N13S C15S 171(8) 4_575 .
C14S N13S C15S 39(5) . .
C14S N13S C15S 39(5) 4_575 4_575
C14S N13S C15S 171(8) . 4_575
C15S N13S C15S 138(4) . 4_575
N1S C2S C3S 110(5) . .
C6S C5S N7S 12(5) . .
C5S C6S N7S 160(8) . .
N10S C9S C8S 172(4) . .
N13S C14S C14S 19(6) . 4_575
N13S C14S C15S 121(7) . .
C14S C14S C15S 140(2) 4_575 .
C14S C15S N13S 19(2) . .
N18S C19S C8 142(8) . .
N1Z N1Z C2Z 129(2) 4_575 .
C2Z N3Z C4Z 34(3) . .
C4Z C2Z N3Z 79(7) . .
C4Z C2Z N1Z 159(9) . .
N3Z C2Z N1Z 104(5) . .
C2Z C4Z N3Z 68(7) . .

loop_
_geom_bond_atom_site_label_1
_geom_bond_atom_site_label_2
_geom_bond_distance
_geom_bond_site_symmetry_2
Mo1 N3 2.224(12) .
Mo1 N1 2.234(9) .
Mo1 N1 2.234(9) 4_575
Mo1 S2 2.337(6) .
Mo1 S1 2.373(3) 4_575
Mo1 S1 2.373(3) .
Mo1 Fe2 2.674(4) .
Mo1 Fe1 2.714(3) .
Mo1 Fe1 2.714(3) 4_575
Mo2 N5 2.082(19) .
Mo2 N5 2.082(19) 4_575
Mo2 N9 2.277(15) 4_575
Mo2 N9 2.277(15) .
Mo2 S3 2.340(4) .
Mo2 S4 2.371(4) 4_575
Mo2 S4 2.371(4) .
Mo2 N7 2.45(3) .
Mo2 N7 2.45(3) 4_575
Mo2 Fe4 2.674(6) .
Mo2 Fe3 2.712(3) 4_575
Mo2 Fe3 2.712(3) .
Se1 Fe1 2.308(3) .
Se1 Fe3 2.310(3) .
Se2 Fe2 2.375(5) .
Se3 Se3 1.002(5) 4_575
Se3 Fe4 2.427(5) .
Fe1 S1 2.235(5) .
Fe1 S2 2.260(4) .
Fe1 S5 2.388(4) .
Fe1 Fe2 2.699(5) .
Fe1 Fe3 2.704(4) .
Fe1 Fe1 2.756(4) 4_575
Fe2 S1 2.258(3) .
Fe2 S1 2.258(3) 4_575
Fe2 S5 2.343(5) .
Fe2 Fe1 2.699(5) 4_575
Fe3 S4 2.243(4) .
Fe3 S3 2.251(4) .
Fe3 S5 2.382(4) .
Fe3 Fe4 2.694(4) .
Fe3 Fe3 2.771(4) 4_575
Fe4 S4 2.261(4) .
Fe4 S4 2.261(4) 4_575
Fe4 S5 2.352(5) .
Fe4 Se3 2.427(5) 4_575
Fe4 Fe3 2.694(4) 4_575
S2 Fe1 2.260(4) 4_575
S3 Fe3 2.251(4) 4_575
S5 Fe3 2.382(4) 4_575
S5 Fe1 2.388(4) 4_575
N1 C38 1.31(5) .
N1 C3 1.36(2) .
N1 N2 1.364(12) .
N2 C1 1.31(4) .
N2 C49 1.37(11) .
N2 B1 1.530(14) .
N3 C6 1.29(2) .
N3 N4 1.361(16) .
N4 C4 1.33(2) .
N4 B1 1.52(2) .
N5 C41 1.36(5) .
N5 N6 1.40(3) .
N6 B16 0.91(3) .
N6 C45 1.43(4) .
N6 B16 1.56(3) 4_575
N7 C10 1.30(5) .
N7 N8 1.40(3) .
N8 C37 1.33(3) .
N8 B16 1.54(3) .
N9 N9 0.82(3) 4_575
N9 C12 1.36(3) .
N9 N10 1.37(2) .
N9 C12 1.60(2) 4_575
N9 N10 1.65(2) 4_575
N10 N10 1.05(3) 4_575
N10 C11 1.41(3) .
N10 B16 1.50(3) .
N10 N9 1.65(2) 4_575
N10 B16 1.78(3) 4_575
N10 C11 1.83(3) 4_575
C1 C42 1.41(13) .
C2 C49 1.36(12) .
C2 C3 1.42(4) .
C4 C5 1.39(2) .
C5 C6 1.35(2) .
C8 C19S 1.80(7) .
C10 C35 1.37(3) .
C11 C11 1.30(4) 4_575
C11 C21 1.39(4) .
C11 N10 1.83(3) 4_575
C11 C21 1.88(4) 4_575
C12 C12 0.87(3) 4_575
C12 C21 1.37(3) .
C12 N9 1.60(2) 4_575
C12 C21 1.71(3) 4_575
C14 N9S 1.16(3) .
C14 N9S 1.16(3) 4_575
C14 C7S 1.32(4) .
C21 C21 1.23(5) 4_575
C21 C12 1.71(3) 4_575
C21 C11 1.88(4) 4_575
C32 C41 1.34(4) .
C32 C45 1.40(5) .
C35 C37 1.26(5) .
C38 C42 1.37(12) .
C45 B16 1.95(4) .
B1 N2 1.530(14) 4_575
B16 B16 0.89(4) 4_575
B16 N6 1.56(3) 4_575
B16 N10 1.78(3) 4_575
C1Y C2Y 1.10(6) .
C1Y N3Y 1.17(6) .
N1A C2A 1.44(3) .
N1A C8A 1.42(3) .
N1A C6A 1.53(3) .
N1A C4A 1.54(3) .
C2A C3A 1.58(4) .
C4A C5A 1.54(4) .
C6A C7A 1.45(3) .
C8A C9A 1.39(3) .
N1B C10B 1.36(2) .
N1B C2B 1.42(3) .
N1B C16B 1.44(3) .
N1B C4B 1.47(3) .
N1B C6B 1.51(3) .
N1B C14B 1.54(3) .
N1B C8B 1.77(3) .
N1B C12B 1.77(3) .
C2B C3B 1.56(6) .
C4B C5B 1.52(5) .
C6B C7B 1.52(5) .
C8B C9B 1.44(4) .
C10B C11B 1.56(4) .
C12B C13B 1.46(4) .
C14B C15B 1.38(3) .
C15B C16B 1.46(4) .
N1S C2S 1.10(2) .
N7S C6S 1.09(2) .
N7S C5S 1.79(5) .
N10S C9S 1.13(5) .
N13S C14S 0.72(4) 4_575
N13S C14S 0.72(4) .
N13S C15S 1.84(4) .
N13S C15S 1.84(4) 4_575
N18S C19S 0.66(5) .
C2S C3S 1.54(2) .
C5S C6S 0.73(5) .
C8S C9S 1.42(4) .
C14S C14S 1.35(7) 4_575
C14S C15S 1.36(4) .
N1Z N1Z 1.42(10) 4_575
N1Z C2Z 1.89(7) .
N3Z C2Z 1.40(8) .
N3Z C4Z 1.48(8) .
C2Z C4Z 0.84(8) .
